data_7015093
loop_
_publ_author_name
'Lo, Yih-Hsing'
'Chen, Han-Gung'
'Kuo, Ting Shen'

_publ_section_title
;
 Proton-induced reactivities of ruthenium azido complexes: the first
 example of boron-carbon bond formation by methylene insertion into a
 B-H bond.
;
_journal_issue 12
_journal_name_full 'Dalton transactions (Cambridge, England : 2003)'
_journal_page_first 2711
_journal_page_last 2715
_journal_paper_doi 10.1039/c0dt01091j
_journal_volume 40
_journal_year 2011
_chemical_formula_moiety 'C35 H33 B I N8 P Ru'
_chemical_formula_sum 'C35 H33 B I N8 P Ru'
_chemical_formula_weight 835.44
_chemical_name_systematic
;
?
;
_space_group_IT_number 161
_symmetry_cell_setting trigonal
_symmetry_space_group_name_Hall 'R 3 -2"c'
_symmetry_space_group_name_H-M 'R 3 c :H'
_atom_sites_solution_hydrogens geom
_atom_sites_solution_primary direct
_atom_sites_solution_secondary difmap
_audit_creation_method SHELXL-97
_cell_angle_alpha 90.00
_cell_angle_beta 90.00
_cell_angle_gamma 120.00
_cell_formula_units_Z 18
_cell_length_a 26.1429(5)
_cell_length_b 26.1429(5)
_cell_length_c 31.4567(9)
_cell_measurement_reflns_used 35382
_cell_measurement_temperature 200(2)
_cell_measurement_theta_max 25.028
_cell_measurement_theta_min 2.037
_cell_volume 18618.8(7)
_computing_cell_refinement 'HKL Scalepack (Otwinowski & Minor 1997)'
_computing_data_collection 'Collect (Nonius BV, 1997-2000)'
_computing_data_reduction 'HKL Denzo and Scalepack'
_computing_molecular_graphics 'Ortep-3 for Windows (Farrugia, 1997)'
_computing_publication_material 'WinGX publication routines (Farrugia, 1999)'
_computing_structure_refinement 'SHELXL-97 (Sheldrick, 1997)'
_computing_structure_solution 'SHELXS-86 (Sheldrick, 1986)'
_diffrn_ambient_temperature 200(2)
_diffrn_detector_area_resol_mean 9
_diffrn_measured_fraction_theta_full 0.997
_diffrn_measured_fraction_theta_max 0.997
_diffrn_measurement_device_type KappaCCD
_diffrn_measurement_method 'CCD rotation images, thick slices'
_diffrn_radiation_monochromator graphite
_diffrn_radiation_source 'fine-focus sealed tube'
_diffrn_radiation_type MoK\a
_diffrn_radiation_wavelength 0.71073
_diffrn_reflns_av_R_equivalents 0.0709
_diffrn_reflns_av_sigmaI/netI 0.0751
_diffrn_reflns_limit_h_max 31
_diffrn_reflns_limit_h_min -19
_diffrn_reflns_limit_k_max 13
_diffrn_reflns_limit_k_min -30
_diffrn_reflns_limit_l_max 37
_diffrn_reflns_limit_l_min -37
_diffrn_reflns_number 17376
_diffrn_reflns_theta_full 25.02
_diffrn_reflns_theta_max 25.02
_diffrn_reflns_theta_min 2.22
_exptl_absorpt_coefficient_mu 1.196
_exptl_absorpt_correction_T_max 0.7888
_exptl_absorpt_correction_T_min 0.6986
_exptl_absorpt_correction_type multi-scan
_exptl_absorpt_process_details
;
SADABS
;
_exptl_crystal_colour yellow-green
_exptl_crystal_density_diffrn 1.341
_exptl_crystal_density_method 'not measured'
_exptl_crystal_description prism
_exptl_crystal_F_000 7488
_exptl_crystal_size_max 0.3
_exptl_crystal_size_mid 0.18
_exptl_crystal_size_min 0.06
_refine_diff_density_max 0.939
_refine_diff_density_min -1.794
_refine_diff_density_rms 0.250
_refine_ls_abs_structure_details 'Flack H D (1983), Acta Cryst. A39, 876-881'
_refine_ls_abs_structure_Flack -0.01(4)
_refine_ls_extinction_method none
_refine_ls_goodness_of_fit_ref 1.060
_refine_ls_hydrogen_treatment constr
_refine_ls_matrix_type full
_refine_ls_number_parameters 424
_refine_ls_number_reflns 6893
_refine_ls_number_restraints 1
_refine_ls_restrained_S_all 1.060
_refine_ls_R_factor_all 0.0858
_refine_ls_R_factor_gt 0.0657
_refine_ls_shift/su_max 0.001
_refine_ls_shift/su_mean 0.000
_refine_ls_structure_factor_coef Fsqd
_refine_ls_weighting_details 'calc w=1/[\s^2^(Fo^2^)+(0.1293P)^2^+0.0000P] where P=(Fo^2^+2Fc^2^)/3'
_refine_ls_weighting_scheme calc
_refine_ls_wR_factor_gt 0.1768
_refine_ls_wR_factor_ref 0.1921
_reflns_number_gt 5525
_reflns_number_total 6893
_reflns_threshold_expression >2sigma(I)
_cod_data_source_file c0dt01091j.txt
_cod_data_source_block 3
_cod_original_sg_symbol_H-M 'R 3 c'
_cod_database_code 7015093

loop_
_symmetry_equiv_pos_as_xyz
'x, y, z'
'-y, x-y, z'
'-x+y, -x, z'
'-x+y, y, z+1/2'
'x, x-y, z+1/2'
'-y, -x, z+1/2'
'x+2/3, y+1/3, z+1/3'
'-y+2/3, x-y+1/3, z+1/3'
'-x+y+2/3, -x+1/3, z+1/3'
'-x+y+2/3, y+1/3, z+5/6'
'x+2/3, x-y+1/3, z+5/6'
'-y+2/3, -x+1/3, z+5/6'
'x+1/3, y+2/3, z+2/3'
'-y+1/3, x-y+2/3, z+2/3'
'-x+y+1/3, -x+2/3, z+2/3'
'-x+y+1/3, y+2/3, z+7/6'
'x+1/3, x-y+2/3, z+7/6'
'-y+1/3, -x+2/3, z+7/6'

loop_
_atom_site_label
_atom_site_type_symbol
_atom_site_fract_x
_atom_site_fract_y
_atom_site_fract_z
_atom_site_U_iso_or_equiv
_atom_site_adp_type
_atom_site_occupancy
_atom_site_symmetry_multiplicity
_atom_site_calc_flag
_atom_site_refinement_flags
_atom_site_disorder_assembly
_atom_site_disorder_group
C1 C 0.8464(5) 0.9538(5) 0.0158(4) 0.044(3) Uani 1 1 d . . .
H1 H 0.8348 0.9345 -0.0110 0.053 Uiso 1 1 calc R . .
C2 C 0.8953(5) 0.9612(6) 0.0402(3) 0.049(3) Uani 1 1 d . . .
H2 H 0.9237 0.9500 0.0333 0.059 Uiso 1 1 calc R . .
C3 C 0.8916(6) 0.9877(6) 0.0750(4) 0.055(3) Uani 1 1 d . . .
H3 H 0.9177 0.9974 0.0985 0.067 Uiso 1 1 calc R . .
C4 C 0.6673(4) 0.9167(5) 0.1043(3) 0.038(2) Uani 1 1 d . . .
H4 H 0.6313 0.8935 0.0894 0.045 Uiso 1 1 calc R . .
C5 C 0.6737(6) 0.9155(5) 0.1472(4) 0.053(3) Uani 1 1 d . . .
H5 H 0.6442 0.8923 0.1675 0.064 Uiso 1 1 calc R . .
C6 C 0.7355(7) 0.9576(7) 0.1551(4) 0.062(4) Uani 1 1 d . . .
H6 H 0.7547 0.9678 0.1820 0.074 Uiso 1 1 calc R . .
C7 C 0.7842(6) 1.1190(5) 0.0410(3) 0.049(3) Uani 1 1 d . . .
H7 H 0.7636 1.1248 0.0183 0.058 Uiso 1 1 calc R . .
C8 C 0.8179(6) 1.1605(5) 0.0716(4) 0.052(3) Uani 1 1 d . . .
H8 H 0.8248 1.1997 0.0739 0.063 Uiso 1 1 calc R . .
C9 C 0.8388(5) 1.1339(5) 0.0975(3) 0.056(3) Uani 1 1 d . . .
H9 H 0.8640 1.1519 0.1212 0.068 Uiso 1 1 calc R . .
C10 C 0.6776(5) 0.8512(6) -0.0089(3) 0.043(3) Uani 1 1 d . . .
C11 C 0.6424(6) 0.7887(5) -0.0197(3) 0.047(3) Uani 1 1 d . . .
C12 C 0.6611(6) 0.7489(6) -0.0084(4) 0.053(3) Uani 1 1 d . . .
H12 H 0.6977 0.7620 0.0056 0.063 Uiso 1 1 calc R . .
C13 C 0.6259(7) 0.6922(5) -0.0178(4) 0.065(4) Uani 1 1 d . . .
H13 H 0.6391 0.6653 -0.0110 0.078 Uiso 1 1 calc R . .
C14 C 0.5703(6) 0.6698(6) -0.0371(4) 0.057(3) Uani 1 1 d . . .
H14 H 0.5452 0.6288 -0.0426 0.068 Uiso 1 1 calc R . .
C15 C 0.5554(6) 0.7099(7) -0.0473(4) 0.072(4) Uani 1 1 d . . .
H15 H 0.5186 0.6961 -0.0612 0.086 Uiso 1 1 calc R . .
C16 C 0.5877(5) 0.7688(5) -0.0397(4) 0.050(3) Uani 1 1 d . . .
H16 H 0.5741 0.7950 -0.0475 0.061 Uiso 1 1 calc R . .
C17 C 0.8543(4) 1.0713(4) -0.0533(3) 0.035(2) Uani 1 1 d . . .
C18 C 0.8755(5) 1.0864(5) -0.0955(3) 0.043(3) Uani 1 1 d . . .
H18 H 0.8497 1.0696 -0.1191 0.052 Uiso 1 1 calc R . .
C19 C 0.9362(6) 1.1273(6) -0.1016(3) 0.052(3) Uani 1 1 d . . .
H19 H 0.9509 1.1382 -0.1297 0.062 Uiso 1 1 calc R . .
C20 C 0.9751(5) 1.1521(6) -0.0679(4) 0.058(3) Uani 1 1 d . . .
H20 H 1.0153 1.1808 -0.0729 0.069 Uiso 1 1 calc R . .
C21 C 0.9547(5) 1.1346(5) -0.0266(4) 0.047(3) Uani 1 1 d . . .
H21 H 0.9813 1.1485 -0.0032 0.057 Uiso 1 1 calc R . .
C22 C 0.8934(5) 1.0954(5) -0.0201(3) 0.041(2) Uani 1 1 d . . .
H22 H 0.8789 1.0855 0.0081 0.049 Uiso 1 1 calc R . .
C23 C 0.7457(4) 1.0653(4) -0.0652(3) 0.031(2) Uani 1 1 d . . .
C24 C 0.6833(5) 1.0418(6) -0.0742(3) 0.049(3) Uani 1 1 d . . .
H24 H 0.6570 1.0003 -0.0730 0.059 Uiso 1 1 calc R . .
C25 C 0.6616(5) 1.0789(6) -0.0845(4) 0.049(3) Uani 1 1 d . . .
H25 H 0.6207 1.0628 -0.0901 0.059 Uiso 1 1 calc R . .
C27 C 0.6984(6) 1.1380(6) -0.0865(4) 0.053(3) Uani 1 1 d . . .
H27 H 0.6832 1.1630 -0.0939 0.063 Uiso 1 1 calc R . .
C28 C 0.7564(5) 1.1618(5) -0.0780(3) 0.046(3) Uani 1 1 d . . .
H28 H 0.7816 1.2034 -0.0788 0.055 Uiso 1 1 calc R . .
C29 C 0.7783(5) 1.1273(5) -0.0686(3) 0.036(2) Uani 1 1 d . . .
H29 H 0.8196 1.1460 -0.0636 0.044 Uiso 1 1 calc R . .
C30 C 0.7568(5) 0.9611(5) -0.0846(3) 0.044(3) Uani 1 1 d . . .
C31 C 0.8008(6) 0.9507(5) -0.1027(3) 0.049(3) Uani 1 1 d . . .
H31 H 0.8411 0.9761 -0.0954 0.059 Uiso 1 1 calc R . .
C32 C 0.7865(7) 0.9057(6) -0.1299(4) 0.056(3) Uani 1 1 d . . .
H32 H 0.8162 0.8990 -0.1415 0.067 Uiso 1 1 calc R . .
C33 C 0.7259(8) 0.8681(6) -0.1410(4) 0.073(5) Uani 1 1 d . . .
H33 H 0.7151 0.8358 -0.1597 0.088 Uiso 1 1 calc R . .
C34 C 0.6818(7) 0.8788(6) -0.1244(4) 0.060(3) Uani 1 1 d . . .
H34 H 0.6417 0.8554 -0.1327 0.072 Uiso 1 1 calc R . .
C35 C 0.6987(6) 0.9229(6) -0.0965(3) 0.052(3) Uani 1 1 d . . .
H35 H 0.6689 0.9286 -0.0840 0.063 Uiso 1 1 calc R . .
C36 C 0.6429(6) 1.0057(6) 0.0359(4) 0.061(3) Uani 1 1 d . . .
H36A H 0.6621 1.0293 0.0601 0.074 Uiso 1 1 calc R . .
H36B H 0.6055 0.9999 0.0273 0.074 Uiso 1 1 calc R . .
Ru1 Ru 0.74394(3) 0.98346(3) 0.02256(2) 0.0314(2) Uani 1 1 d . . .
P1 P 0.77542(11) 1.02018(11) -0.04508(7) 0.0317(6) Uani 1 1 d . . .
N1 N 0.8196(4) 0.9781(4) 0.0361(2) 0.039(2) Uani 1 1 d . . .
N2 N 0.8487(4) 0.9988(4) 0.0737(3) 0.046(2) Uani 1 1 d . . .
N3 N 0.7185(4) 0.9548(4) 0.0861(3) 0.039(2) Uani 1 1 d . . .
N4 N 0.7600(4) 0.9789(4) 0.1178(3) 0.043(2) Uani 1 1 d . . .
N5 N 0.7857(4) 1.0677(4) 0.0489(2) 0.039(2) Uani 1 1 d . . .
N6 N 0.8183(4) 1.0775(4) 0.0843(2) 0.041(2) Uani 1 1 d . . .
N7 N 0.7040(4) 0.9008(4) 0.0025(2) 0.0350(19) Uani 1 1 d . . .
N8 N 0.6665(4) 0.9827(4) 0.0156(2) 0.044(2) Uani 1 1 d . . .
H8A H 0.6455 0.9618 -0.0063 0.053 Uiso 1 1 calc R . .
I1 I 0.78089(5) 0.79203(5) 0.78115(3) 0.0709(3) Uani 1 1 d . . .
B1 B 0.8219(5) 1.0258(5) 0.1060(3) 0.038(3) Uani 1 1 d . . .
H1' H 0.8470 1.0403 0.1321 0.045 Uiso 1 1 calc R . .

loop_
_atom_site_aniso_label
_atom_site_aniso_U_11
_atom_site_aniso_U_22
_atom_site_aniso_U_33
_atom_site_aniso_U_23
_atom_site_aniso_U_13
_atom_site_aniso_U_12
C1 0.043(6) 0.045(6) 0.044(6) 0.006(5) 0.006(5) 0.021(5)
C2 0.046(7) 0.060(8) 0.044(6) 0.007(5) 0.001(5) 0.029(6)
C3 0.050(7) 0.052(7) 0.063(8) 0.008(6) -0.013(6) 0.024(6)
C4 0.032(6) 0.044(6) 0.035(5) 0.014(4) 0.019(4) 0.017(5)
C5 0.071(9) 0.036(6) 0.039(6) 0.017(5) 0.019(5) 0.016(6)
C6 0.097(11) 0.076(9) 0.029(5) 0.011(6) 0.003(6) 0.056(9)
C7 0.074(8) 0.031(6) 0.037(6) 0.007(5) 0.019(5) 0.023(6)
C8 0.070(8) 0.038(6) 0.043(6) -0.007(5) 0.012(6) 0.023(6)
C9 0.051(7) 0.047(7) 0.028(5) -0.011(5) 0.002(5) -0.008(6)
C10 0.052(7) 0.055(8) 0.026(5) 0.002(5) 0.008(4) 0.028(6)
C11 0.059(7) 0.048(7) 0.023(5) 0.008(4) 0.012(4) 0.018(6)
C12 0.069(8) 0.061(8) 0.035(6) -0.005(5) 0.002(5) 0.038(7)
C13 0.103(13) 0.030(7) 0.051(7) 0.020(6) 0.034(8) 0.024(7)
C14 0.069(9) 0.044(7) 0.035(6) -0.005(5) 0.008(6) 0.012(7)
C15 0.057(8) 0.085(11) 0.059(8) -0.027(7) -0.018(6) 0.024(8)
C16 0.049(7) 0.043(7) 0.055(7) -0.002(5) -0.008(6) 0.020(6)
C17 0.038(6) 0.033(5) 0.035(5) 0.013(4) 0.003(4) 0.018(5)
C18 0.042(6) 0.051(7) 0.037(5) 0.011(5) 0.009(4) 0.024(6)
C19 0.065(8) 0.064(8) 0.036(6) 0.017(5) 0.026(5) 0.039(7)
C20 0.041(7) 0.063(8) 0.054(7) 0.011(6) 0.024(6) 0.015(6)
C21 0.033(6) 0.049(7) 0.050(6) -0.006(5) -0.004(5) 0.013(5)
C22 0.034(6) 0.050(7) 0.033(5) 0.002(5) 0.010(4) 0.017(5)
C23 0.038(5) 0.035(6) 0.020(4) -0.005(4) -0.008(4) 0.017(5)
C24 0.041(6) 0.062(8) 0.032(5) 0.003(5) 0.000(5) 0.017(6)
C25 0.042(6) 0.063(8) 0.041(6) 0.006(5) -0.007(5) 0.026(6)
C27 0.072(9) 0.061(9) 0.044(6) 0.000(5) 0.001(6) 0.048(8)
C28 0.051(7) 0.041(6) 0.040(6) -0.001(4) -0.009(5) 0.019(6)
C29 0.043(6) 0.038(6) 0.033(5) 0.000(4) 0.001(4) 0.024(5)
C30 0.071(8) 0.053(7) 0.019(4) 0.011(4) 0.007(5) 0.038(6)
C31 0.060(7) 0.060(7) 0.032(5) 0.001(5) -0.008(5) 0.034(6)
C32 0.081(9) 0.068(8) 0.039(6) -0.011(6) -0.014(6) 0.052(8)
C33 0.150(15) 0.055(8) 0.033(6) -0.002(5) 0.006(8) 0.066(10)
C34 0.086(10) 0.051(7) 0.036(6) -0.006(5) 0.009(6) 0.029(7)
C35 0.065(8) 0.053(7) 0.034(6) 0.004(5) -0.007(5) 0.026(6)
C36 0.062(8) 0.079(9) 0.047(6) -0.006(6) 0.015(6) 0.038(8)
Ru1 0.0368(4) 0.0332(4) 0.0205(3) 0.0019(3) 0.0021(3) 0.0148(4)
P1 0.0368(14) 0.0377(14) 0.0193(11) 0.0022(9) 0.0013(9) 0.0178(12)
N1 0.043(5) 0.035(5) 0.027(4) 0.000(3) 0.001(4) 0.009(4)
N2 0.039(5) 0.052(6) 0.035(5) 0.005(4) -0.003(4) 0.014(5)
N3 0.042(5) 0.047(5) 0.033(4) 0.002(4) -0.002(4) 0.025(4)
N4 0.053(6) 0.043(5) 0.025(4) 0.009(4) 0.005(4) 0.019(5)
N5 0.047(5) 0.047(5) 0.021(4) 0.004(3) 0.002(3) 0.022(4)
N6 0.036(5) 0.045(5) 0.029(4) 0.001(4) 0.001(4) 0.009(4)
N7 0.047(5) 0.023(5) 0.028(4) 0.004(3) 0.002(3) 0.012(4)
N8 0.050(6) 0.049(5) 0.023(4) 0.010(4) 0.003(4) 0.018(5)
I1 0.0924(8) 0.0831(7) 0.0585(5) -0.0093(5) -0.0145(5) 0.0598(6)
B1 0.041(7) 0.042(7) 0.021(5) -0.006(5) -0.010(5) 0.014(5)

loop_
_atom_type_symbol
_atom_type_description
_atom_type_scat_dispersion_real
_atom_type_scat_dispersion_imag
_atom_type_scat_source
C C 0.0033 0.0016 'International Tables Vol C Tables 4.2.6.8 and 6.1.1.4'
H H 0.0000 0.0000 'International Tables Vol C Tables 4.2.6.8 and 6.1.1.4'
Ru Ru -1.2594 0.8363 'International Tables Vol C Tables 4.2.6.8 and 6.1.1.4'
P P 0.1023 0.0942 'International Tables Vol C Tables 4.2.6.8 and 6.1.1.4'
N N 0.0061 0.0033 'International Tables Vol C Tables 4.2.6.8 and 6.1.1.4'
Br Br -0.2901 2.4595 'International Tables Vol C Tables 4.2.6.8 and 6.1.1.4'
O O 0.0106 0.0060 'International Tables Vol C Tables 4.2.6.8 and 6.1.1.4'
B B 0.0013 0.0007 'International Tables Vol C Tables 4.2.6.8 and 6.1.1.4'
I I -0.4742 1.8119 'International Tables Vol C Tables 4.2.6.8 and 6.1.1.4'

loop_
_geom_angle_atom_site_label_1
_geom_angle_atom_site_label_2
_geom_angle_atom_site_label_3
_geom_angle
_geom_angle_site_symmetry_1
_geom_angle_site_symmetry_3
_geom_angle_publ_flag
N1 C1 C2 109.3(10) . . ?
N1 C1 H1 125.4 . . ?
C2 C1 H1 125.4 . . ?
C3 C2 C1 102.9(11) . . ?
C3 C2 H2 128.6 . . ?
C1 C2 H2 128.6 . . ?
N2 C3 C2 112.9(11) . . ?
N2 C3 H3 123.6 . . ?
C2 C3 H3 123.6 . . ?
N3 C4 C5 110.7(10) . . ?
N3 C4 H4 124.6 . . ?
C5 C4 H4 124.6 . . ?
C4 C5 C6 104.7(10) . . ?
C4 C5 H5 127.6 . . ?
C6 C5 H5 127.6 . . ?
N4 C6 C5 106.8(11) . . ?
N4 C6 H6 126.6 . . ?
C5 C6 H6 126.6 . . ?
N5 C7 C8 108.6(11) . . ?
N5 C7 H7 125.7 . . ?
C8 C7 H7 125.7 . . ?
C9 C8 C7 106.1(11) . . ?
C9 C8 H8 126.9 . . ?
C7 C8 H8 126.9 . . ?
N6 C9 C8 109.4(10) . . ?
N6 C9 H9 125.3 . . ?
C8 C9 H9 125.3 . . ?
N7 C10 C11 175.3(11) . . ?
C16 C11 C12 120.5(11) . . ?
C16 C11 C10 118.4(11) . . ?
C12 C11 C10 121.0(12) . . ?
C13 C12 C11 118.0(13) . . ?
C13 C12 H12 121.0 . . ?
C11 C12 H12 121.0 . . ?
C12 C13 C14 123.8(13) . . ?
C12 C13 H13 118.1 . . ?
C14 C13 H13 118.1 . . ?
C15 C14 C13 115.1(12) . . ?
C15 C14 H14 122.4 . . ?
C13 C14 H14 122.4 . . ?
C14 C15 C16 126.4(13) . . ?
C14 C15 H15 116.8 . . ?
C16 C15 H15 116.8 . . ?
C15 C16 C11 116.2(12) . . ?
C15 C16 H16 121.9 . . ?
C11 C16 H16 121.9 . . ?
C22 C17 C18 119.1(9) . . ?
C22 C17 P1 122.4(7) . . ?
C18 C17 P1 118.5(8) . . ?
C19 C18 C17 118.1(10) . . ?
C19 C18 H18 120.9 . . ?
C17 C18 H18 120.9 . . ?
C20 C19 C18 122.3(10) . . ?
C20 C19 H19 118.9 . . ?
C18 C19 H19 118.9 . . ?
C21 C20 C19 119.4(11) . . ?
C21 C20 H20 120.3 . . ?
C19 C20 H20 120.3 . . ?
C20 C21 C22 118.6(10) . . ?
C20 C21 H21 120.7 . . ?
C22 C21 H21 120.7 . . ?
C17 C22 C21 122.4(9) . . ?
C17 C22 H22 118.8 . . ?
C21 C22 H22 118.8 . . ?
C29 C23 C24 112.2(9) . . ?
C29 C23 P1 124.2(7) . . ?
C24 C23 P1 123.0(8) . . ?
C25 C24 C23 120.9(11) . . ?
C25 C24 H24 119.6 . . ?
C23 C24 H24 119.6 . . ?
C27 C25 C24 120.3(11) . . ?
C27 C25 H25 119.8 . . ?
C24 C25 H25 119.8 . . ?
C25 C27 C28 120.8(11) . . ?
C25 C27 H27 119.6 . . ?
C28 C27 H27 119.6 . . ?
C29 C28 C27 120.1(11) . . ?
C29 C28 H28 119.9 . . ?
C27 C28 H28 119.9 . . ?
C28 C29 C23 125.6(10) . . ?
C28 C29 H29 117.2 . . ?
C23 C29 H29 117.2 . . ?
C35 C30 C31 116.9(11) . . ?
C35 C30 P1 121.2(9) . . ?
C31 C30 P1 121.8(9) . . ?
C32 C31 C30 121.4(12) . . ?
C32 C31 H31 119.3 . . ?
C30 C31 H31 119.3 . . ?
C31 C32 C33 118.9(12) . . ?
C31 C32 H32 120.5 . . ?
C33 C32 H32 120.5 . . ?
C32 C33 C34 120.5(11) . . ?
C32 C33 H33 119.7 . . ?
C34 C33 H33 119.7 . . ?
C35 C34 C33 117.5(14) . . ?
C35 C34 H34 121.3 . . ?
C33 C34 H34 121.3 . . ?
C34 C35 C30 124.6(13) . . ?
C34 C35 H35 117.7 . . ?
C30 C35 H35 117.7 . . ?
N8 C36 H36A 120.0 . . ?
N8 C36 H36B 120.0 . . ?
H36A C36 H36B 120.0 . . ?
N7 Ru1 N8 88.6(4) . . ?
N7 Ru1 N5 175.1(3) . . ?
N8 Ru1 N5 92.6(4) . . ?
N7 Ru1 N1 89.6(3) . . ?
N8 Ru1 N1 173.3(3) . . ?
N5 Ru1 N1 88.7(3) . . ?
N7 Ru1 N3 90.8(3) . . ?
N8 Ru1 N3 87.8(3) . . ?
N5 Ru1 N3 84.5(3) . . ?
N1 Ru1 N3 85.7(3) . . ?
N7 Ru1 P1 92.5(2) . . ?
N8 Ru1 P1 92.9(2) . . ?
N5 Ru1 P1 92.2(2) . . ?
N1 Ru1 P1 93.6(2) . . ?
N3 Ru1 P1 176.6(3) . . ?
C23 P1 C17 99.7(4) . . ?
C23 P1 C30 106.8(4) . . ?
C17 P1 C30 104.1(5) . . ?
C23 P1 Ru1 114.2(3) . . ?
C17 P1 Ru1 118.1(3) . . ?
C30 P1 Ru1 112.5(3) . . ?
C1 N1 N2 106.6(10) . . ?
C1 N1 Ru1 132.7(7) . . ?
N2 N1 Ru1 120.5(7) . . ?
C3 N2 N1 108.3(10) . . ?
C3 N2 B1 134.7(9) . . ?
N1 N2 B1 116.8(9) . . ?
C4 N3 N4 107.4(8) . . ?
C4 N3 Ru1 133.6(7) . . ?
N4 N3 Ru1 119.0(7) . . ?
C6 N4 N3 110.3(11) . . ?
C6 N4 B1 131.1(10) . . ?
N3 N4 B1 118.5(8) . . ?
N6 N5 C7 106.7(9) . . ?
N6 N5 Ru1 118.6(7) . . ?
C7 N5 Ru1 134.4(7) . . ?
N5 N6 C9 109.2(9) . . ?
N5 N6 B1 120.3(8) . . ?
C9 N6 B1 130.2(9) . . ?
C10 N7 Ru1 176.8(9) . . ?
C36 N8 Ru1 132.9(9) . . ?
C36 N8 H8A 113.6 . . ?
Ru1 N8 H8A 113.5 . . ?
N4 B1 N6 107.8(9) . . ?
N4 B1 N2 109.2(8) . . ?
N6 B1 N2 109.6(8) . . ?
N4 B1 H1' 110.1 . . ?
N6 B1 H1' 110.1 . . ?
N2 B1 H1' 110.1 . . ?

loop_
_geom_bond_atom_site_label_1
_geom_bond_atom_site_label_2
_geom_bond_distance
_geom_bond_site_symmetry_2
_geom_bond_publ_flag
C1 N1 1.323(15) . ?
C1 C2 1.420(17) . ?
C1 H1 0.9500 . ?
C2 C3 1.325(18) . ?
C2 H2 0.9500 . ?
C3 N2 1.294(15) . ?
C3 H3 0.9500 . ?
C4 N3 1.334(13) . ?
C4 C5 1.363(16) . ?
C4 H4 0.9500 . ?
C5 C6 1.45(2) . ?
C5 H5 0.9500 . ?
C6 N4 1.321(15) . ?
C6 H6 0.9500 . ?
C7 N5 1.383(14) . ?
C7 C8 1.387(18) . ?
C7 H7 0.9500 . ?
C8 C9 1.35(2) . ?
C8 H8 0.9500 . ?
C9 N6 1.357(15) . ?
C9 H9 0.9500 . ?
C10 N7 1.179(14) . ?
C10 C11 1.458(17) . ?
C11 C16 1.402(17) . ?
C11 C12 1.400(17) . ?
C12 C13 1.329(18) . ?
C12 H12 0.9500 . ?
C13 C14 1.41(2) . ?
C13 H13 0.9500 . ?
C14 C15 1.33(2) . ?
C14 H14 0.9500 . ?
C15 C16 1.356(19) . ?
C15 H15 0.9500 . ?
C16 H16 0.9500 . ?
C17 C22 1.374(15) . ?
C17 C18 1.418(13) . ?
C17 P1 1.830(10) . ?
C18 C19 1.416(17) . ?
C18 H18 0.9500 . ?
C19 C20 1.385(18) . ?
C19 H19 0.9500 . ?
C20 C21 1.392(16) . ?
C20 H20 0.9500 . ?
C21 C22 1.421(15) . ?
C21 H21 0.9500 . ?
C22 H22 0.9500 . ?
C23 C29 1.409(15) . ?
C23 C24 1.454(15) . ?
C23 P1 1.821(10) . ?
C24 C25 1.385(17) . ?
C24 H24 0.9500 . ?
C25 C27 1.351(18) . ?
C25 H25 0.9500 . ?
C27 C28 1.346(17) . ?
C27 H27 0.9500 . ?
C28 C29 1.319(16) . ?
C28 H28 0.9500 . ?
C29 H29 0.9500 . ?
C30 C35 1.388(17) . ?
C30 C31 1.425(17) . ?
C30 P1 1.850(11) . ?
C31 C32 1.348(17) . ?
C31 H31 0.9500 . ?
C32 C33 1.43(2) . ?
C32 H32 0.9500 . ?
C33 C34 1.41(2) . ?
C33 H33 0.9500 . ?
C34 C35 1.336(17) . ?
C34 H34 0.9500 . ?
C35 H35 0.9500 . ?
C36 N8 1.232(15) . ?
C36 H36A 0.9500 . ?
C36 H36B 0.9500 . ?
Ru1 N7 1.976(8) . ?
Ru1 N8 2.028(9) . ?
Ru1 N5 2.081(9) . ?
Ru1 N1 2.095(10) . ?
Ru1 N3 2.121(8) . ?
Ru1 P1 2.310(2) . ?
N1 N2 1.362(12) . ?
N2 B1 1.586(15) . ?
N3 N4 1.372(12) . ?
N4 B1 1.508(16) . ?
N5 N6 1.346(11) . ?
N6 B1 1.560(15) . ?
N8 H8A 0.8800 . ?
B1 H1' 1.0000 . ?
